data_7054671
loop_
_publ_author_name
'Biswal, Debanjana'
'Pramanik, Nikhil Ranjan'
'Chakrabarti, Syamal'
'Chakraborty, Nirmalya'
'Acharya, Krishnendu'
'Mandal, Sudhanshu Sekhar'
'Ghosh, Saktiprosad'
'Drew, Michael G. B.'
'Mondal, Tapan Kumar'
'Biswas, Sujan'

_publ_section_title
;
 Lewis base controlled supramolecular architectures via non-covalent
 interactions of dioxomolybdenum(vi) complexes with an ONS donor ligand:
 DFT calculations and biological study
;
_journal_issue 4
_journal_name_full 'New J. Chem.'
_journal_page_first 2778
_journal_paper_doi 10.1039/C4NJ02225D
_journal_volume 39
_journal_year 2015
_chemical_formula_sum 'C21 H19 Mo N3 O3 S2'
_chemical_formula_weight 521.45
_chemical_name_systematic
;
 ?
;
_space_group_IT_number 2
_symmetry_cell_setting triclinic
_symmetry_space_group_name_Hall '-P 1'
_symmetry_space_group_name_H-M 'P -1'
_atom_sites_solution_hydrogens geom
_atom_sites_solution_primary direct
_atom_sites_solution_secondary difmap
_audit_creation_method SHELXL-97
_audit_update_record
;
2014-12-01 deposited with the CCDC.
2015-02-09 downloaded from the CCDC.
;
_cell_angle_alpha 103.729(4)
_cell_angle_beta 97.022(4)
_cell_angle_gamma 106.223(4)
_cell_formula_units_Z 4
_cell_length_a 11.2231(5)
_cell_length_b 14.2627(7)
_cell_length_c 14.4636(7)
_cell_measurement_reflns_used 15091
_cell_measurement_temperature 150(2)
_cell_measurement_theta_max 30.00
_cell_measurement_theta_min 3.03
_cell_volume 2114.93(19)
_computing_cell_refinement 'Crysalis, Oxford Diffraction'
_computing_data_collection 'Crysalis, Oxford Diffraction'
_computing_data_reduction 'Crysalis, Oxford Diffraction'
_computing_molecular_graphics PLATON(Spek,2004)
_computing_structure_refinement 'SHELXL-97 (Sheldrick, 1997)'
_computing_structure_solution 'SHELXS-97 (Sheldrick, 1997)'
_diffrn_ambient_temperature 150(2)
_diffrn_measured_fraction_theta_full 0.959
_diffrn_measured_fraction_theta_max 0.959
_diffrn_measurement_device 'Oxford Diffaction X-Calibur System'
_diffrn_measurement_method '321 frames, counting time 10 s.'
_diffrn_radiation_monochromator graphite
_diffrn_radiation_source 'fine-focus sealed tube'
_diffrn_radiation_type MoK\a
_diffrn_radiation_wavelength 0.71073
_diffrn_reflns_av_R_equivalents 0.0199
_diffrn_reflns_av_sigmaI/netI 0.0479
_diffrn_reflns_limit_h_max 11
_diffrn_reflns_limit_h_min -15
_diffrn_reflns_limit_k_max 20
_diffrn_reflns_limit_k_min -16
_diffrn_reflns_limit_l_max 20
_diffrn_reflns_limit_l_min -16
_diffrn_reflns_number 15091
_diffrn_reflns_theta_full 30.00
_diffrn_reflns_theta_max 30.00
_diffrn_reflns_theta_min 3.03
_diffrn_standards_decay_% n/a
_diffrn_standards_interval_count n/a
_diffrn_standards_interval_time n/a
_diffrn_standards_number n/a
_exptl_absorpt_coefficient_mu 0.846
_exptl_absorpt_correction_T_max 1.000
_exptl_absorpt_correction_T_min 0.927
_exptl_absorpt_correction_type empirical
_exptl_absorpt_process_details 'ABSPACK, Oxford Diffraction Ltd'
_exptl_crystal_colour black
_exptl_crystal_density_diffrn 1.638
_exptl_crystal_density_method 'not measured'
_exptl_crystal_description block
_exptl_crystal_F_000 1056
_exptl_crystal_size_max 0.19
_exptl_crystal_size_mid 0.17
_exptl_crystal_size_min 0.17
_refine_diff_density_max 0.510
_refine_diff_density_min -0.715
_refine_diff_density_rms 0.084
_refine_ls_extinction_method none
_refine_ls_goodness_of_fit_ref 1.004
_refine_ls_hydrogen_treatment constr
_refine_ls_matrix_type full
_refine_ls_number_parameters 543
_refine_ls_number_reflns 11812
_refine_ls_number_restraints 0
_refine_ls_restrained_S_all 1.004
_refine_ls_R_factor_all 0.0459
_refine_ls_R_factor_gt 0.0349
_refine_ls_shift/su_max 0.002
_refine_ls_shift/su_mean 0.000
_refine_ls_structure_factor_coef Fsqd
_refine_ls_weighting_details 'calc w=1/[\s^2^(Fo^2^)+(0.0346P)^2^+0.2450P] where P=(Fo^2^+2Fc^2^)/3'
_refine_ls_weighting_scheme calc
_refine_ls_wR_factor_gt 0.0785
_refine_ls_wR_factor_ref 0.0848
_reflns_number_gt 9767
_reflns_number_total 11812
_reflns_threshold_expression >2sigma(I)
_cod_data_source_file c4nj02225d2.cif
_cod_data_source_block 5
_cod_depositor_comments 'Adding full bibliography for 7054666--7054671.cif.'
_cod_original_cell_volume 2114.93(17)
_cod_original_sg_symbol_H-M P-1
_cod_database_code 7054671

loop_
_symmetry_equiv_pos_as_xyz
'x, y, z'
'-x, -y, -z'

loop_
_atom_site_label
_atom_site_type_symbol
_atom_site_fract_x
_atom_site_fract_y
_atom_site_fract_z
_atom_site_U_iso_or_equiv
_atom_site_adp_type
_atom_site_occupancy
_atom_site_symmetry_multiplicity
_atom_site_calc_flag
_atom_site_refinement_flags
C1A C -0.0701(2) 0.53105(16) 0.29533(16) 0.0202(4) Uani 1 1 d .
C2A C -0.1708(2) 0.51843(17) 0.34349(17) 0.0242(5) Uani 1 1 d .
H2A H -0.1796 0.4759 0.3837 0.029 Uiso 1 1 calc R
C3A C -0.2583(2) 0.56899(19) 0.33186(19) 0.0288(5) Uani 1 1 d .
H3A H -0.3245 0.5613 0.3652 0.035 Uiso 1 1 calc R
C4A C -0.2470(2) 0.63099(18) 0.27044(18) 0.0259(5) Uani 1 1 d .
H4A H -0.3046 0.6659 0.2637 0.031 Uiso 1 1 calc R
C5A C -0.1503(2) 0.64085(17) 0.21943(17) 0.0222(5) Uani 1 1 d .
H5A H -0.1448 0.6812 0.1772 0.027 Uiso 1 1 calc R
C6A C -0.0594(2) 0.59072(16) 0.23010(16) 0.0188(4) Uani 1 1 d .
C7A C 0.0373(2) 0.59806(16) 0.16964(15) 0.0175(4) Uani 1 1 d .
C9A C 0.3354(2) 0.58857(16) 0.16577(16) 0.0201(4) Uani 1 1 d .
C10A C 0.3713(2) 0.58466(18) -0.02370(17) 0.0271(5) Uani 1 1 d .
H10A H 0.4055 0.5467 -0.0725 0.033 Uiso 1 1 calc R
H10B H 0.2822 0.5470 -0.0326 0.033 Uiso 1 1 calc R
C11A C 0.3821(2) 0.68661(17) -0.04152(16) 0.0207(5) Uani 1 1 d .
C12A C 0.4993(2) 0.76091(19) -0.02387(17) 0.0256(5) Uani 1 1 d .
H12A H 0.5721 0.7488 0.0012 0.031 Uiso 1 1 calc R
C13A C 0.5084(2) 0.85272(19) -0.04333(17) 0.0286(5) Uani 1 1 d .
H13A H 0.5872 0.9020 -0.0316 0.034 Uiso 1 1 calc R
C14A C 0.3997(3) 0.87162(19) -0.08042(17) 0.0289(5) Uani 1 1 d .
H14A H 0.4058 0.9338 -0.0926 0.035 Uiso 1 1 calc R
C15A C 0.2833(3) 0.7979(2) -0.09900(17) 0.0289(6) Uani 1 1 d .
H15A H 0.2106 0.8098 -0.1245 0.035 Uiso 1 1 calc R
C16A C 0.2745(2) 0.70554(19) -0.07956(17) 0.0254(5) Uani 1 1 d .
H16A H 0.1958 0.6560 -0.0922 0.031 Uiso 1 1 calc R
C32A C 0.2732(2) 0.34718(18) 0.23759(18) 0.0259(5) Uani 1 1 d .
H32A H 0.3466 0.3853 0.2839 0.031 Uiso 1 1 calc R
C33A C 0.2658(3) 0.25173(19) 0.18252(18) 0.0285(5) Uani 1 1 d .
H33A H 0.3325 0.2261 0.1921 0.034 Uiso 1 1 calc R
C34A C 0.1578(3) 0.19479(19) 0.11292(17) 0.0276(5) Uani 1 1 d .
H34A H 0.1503 0.1301 0.0750 0.033 Uiso 1 1 calc R
C35A C 0.0608(2) 0.23590(18) 0.10073(17) 0.0264(5) Uani 1 1 d .
H35A H -0.0126 0.1997 0.0539 0.032 Uiso 1 1 calc R
C36A C 0.0754(2) 0.33189(17) 0.15971(17) 0.0233(5) Uani 1 1 d .
H36A H 0.0096 0.3589 0.1518 0.028 Uiso 1 1 calc R
C8A C 0.0149(2) 0.63020(18) 0.07909(16) 0.0228(5) Uani 1 1 d .
H8A H 0.0191 0.7005 0.0966 0.034 Uiso 1 1 calc R
H8B H -0.0673 0.5890 0.0407 0.034 Uiso 1 1 calc R
H8C H 0.0785 0.6216 0.0422 0.034 Uiso 1 1 calc R
N1A N 0.14031(18) 0.57667(13) 0.19481(13) 0.0180(4) Uani 1 1 d .
N2A N 0.22056(18) 0.57813(14) 0.12775(13) 0.0199(4) Uani 1 1 d .
N3A N 0.17938(18) 0.38775(14) 0.22748(13) 0.0195(4) Uani 1 1 d .
O2A O 0.19520(17) 0.66371(12) 0.40558(12) 0.0287(4) Uani 1 1 d .
O3A O 0.25919(16) 0.49800(12) 0.42416(12) 0.0262(4) Uani 1 1 d .
O1A O 0.01406(15) 0.48102(12) 0.31171(12) 0.0221(3) Uani 1 1 d .
MO1 Mo 0.196678(19) 0.547993(14) 0.341371(14) 0.01927(5) Uani 1 1 d .
S1A S 0.39709(6) 0.60227(5) 0.28717(4) 0.02556(13) Uani 1 1 d .
S2A S 0.45113(6) 0.59046(5) 0.09531(5) 0.02866(14) Uani 1 1 d .
C1B C 1.1332(2) 0.93569(16) 0.19641(15) 0.0174(4) Uani 1 1 d .
C2B C 1.2243(2) 0.93203(17) 0.13935(16) 0.0208(5) Uani 1 1 d .
H2B H 1.2260 0.9620 0.0888 0.025 Uiso 1 1 calc R
C3B C 1.3120(2) 0.88391(17) 0.15794(17) 0.0230(5) Uani 1 1 d .
H3B H 1.3730 0.8820 0.1200 0.028 Uiso 1 1 calc R
C4B C 1.3095(2) 0.83853(17) 0.23284(17) 0.0223(5) Uani 1 1 d .
H4B H 1.3685 0.8061 0.2449 0.027 Uiso 1 1 calc R
C5B C 1.2191(2) 0.84164(16) 0.28959(16) 0.0189(4) Uani 1 1 d .
H5B H 1.2187 0.8116 0.3401 0.023 Uiso 1 1 calc R
C6B C 1.1274(2) 0.88940(15) 0.27255(15) 0.0161(4) Uani 1 1 d .
C7B C 1.0336(2) 0.89057(15) 0.33490(15) 0.0160(4) Uani 1 1 d .
C9B C 0.7342(2) 0.90137(16) 0.33840(15) 0.0179(4) Uani 1 1 d .
C10B C 0.6994(2) 0.8482(2) 0.50518(18) 0.0274(5) Uani 1 1 d .
H10C H 0.7319 0.7943 0.4761 0.033 Uiso 1 1 calc R
H10D H 0.7702 0.9054 0.5461 0.033 Uiso 1 1 calc R
C11B C 0.6061(2) 0.81080(18) 0.56539(16) 0.0216(5) Uani 1 1 d .
C12B C 0.5778(2) 0.88000(19) 0.63775(17) 0.0257(5) Uani 1 1 d .
H12B H 0.6153 0.9495 0.6478 0.031 Uiso 1 1 calc R
C13B C 0.4948(2) 0.8465(2) 0.69479(18) 0.0296(6) Uani 1 1 d .
H13B H 0.4768 0.8935 0.7431 0.035 Uiso 1 1 calc R
C14B C 0.4382(2) 0.7434(2) 0.68040(19) 0.0321(6) Uani 1 1 d .
H14B H 0.3835 0.7209 0.7197 0.038 Uiso 1 1 calc R
C15B C 0.4633(2) 0.6739(2) 0.60720(19) 0.0309(6) Uani 1 1 d .
H15B H 0.4243 0.6044 0.5964 0.037 Uiso 1 1 calc R
C16B C 0.5469(2) 0.70777(19) 0.54980(17) 0.0275(5) Uani 1 1 d .
H16B H 0.5632 0.6608 0.5005 0.033 Uiso 1 1 calc R
C32B C 1.0510(2) 1.16361(17) 0.32548(16) 0.0216(5) Uani 1 1 d .
H32B H 1.1130 1.1353 0.3078 0.026 Uiso 1 1 calc R
C33B C 1.0890(2) 1.25938(18) 0.39010(17) 0.0257(5) Uani 1 1 d .
H33B H 1.1747 1.2950 0.4143 0.031 Uiso 1 1 calc R
C34B C 0.9977(3) 1.30205(18) 0.41862(17) 0.0272(5) Uani 1 1 d .
H34B H 1.0208 1.3667 0.4622 0.033 Uiso 1 1 calc R
C35B C 0.8729(3) 1.24679(19) 0.38108(18) 0.0290(5) Uani 1 1 d .
H35B H 0.8095 1.2728 0.3999 0.035 Uiso 1 1 calc R
C36B C 0.8420(2) 1.15177(18) 0.31470(17) 0.0236(5) Uani 1 1 d .
H36B H 0.7569 1.1159 0.2883 0.028 Uiso 1 1 calc R
C8B C 1.0598(2) 0.86838(18) 0.43049(16) 0.0232(5) Uani 1 1 d .
H8D H 1.0180 0.9017 0.4755 0.035 Uiso 1 1 calc R
H8E H 1.1494 0.8931 0.4559 0.035 Uiso 1 1 calc R
H8F H 1.0286 0.7962 0.4211 0.035 Uiso 1 1 calc R
N1B N 0.92794(17) 0.90759(13) 0.30635(12) 0.0161(4) Uani 1 1 d .
N2B N 0.84673(18) 0.90267(14) 0.37254(13) 0.0183(4) Uani 1 1 d .
N3B N 0.92915(18) 1.10880(14) 0.28659(13) 0.0188(4) Uani 1 1 d .
O2B O 0.84658(17) 0.81888(12) 0.09845(12) 0.0269(4) Uani 1 1 d .
O3B O 0.81604(16) 0.99812(12) 0.08334(11) 0.0229(3) Uani 1 1 d .
O1B O 1.05353(15) 0.98805(12) 0.17737(11) 0.0206(3) Uani 1 1 d .
MO2 Mo 0.871322(18) 0.941091(14) 0.162935(13) 0.01694(5) Uani 1 1 d .
S1B S 0.67460(5) 0.90906(5) 0.22429(4) 0.02256(12) Uani 1 1 d .
S2B S 0.62018(6) 0.88699(5) 0.41062(4) 0.02412(12) Uani 1 1 d .

loop_
_atom_site_aniso_label
_atom_site_aniso_U_11
_atom_site_aniso_U_22
_atom_site_aniso_U_33
_atom_site_aniso_U_23
_atom_site_aniso_U_13
_atom_site_aniso_U_12
C1A 0.0213(11) 0.0152(10) 0.0212(11) 0.0017(8) 0.0024(9) 0.0049(9)
C2A 0.0242(12) 0.0211(11) 0.0275(12) 0.0086(9) 0.0091(10) 0.0044(10)
C3A 0.0241(13) 0.0274(13) 0.0353(14) 0.0068(10) 0.0133(11) 0.0074(10)
C4A 0.0219(12) 0.0228(12) 0.0311(13) 0.0034(10) 0.0040(10) 0.0082(10)
C5A 0.0216(12) 0.0195(11) 0.0247(12) 0.0056(9) 0.0026(9) 0.0071(9)
C6A 0.0185(11) 0.0159(10) 0.0196(11) 0.0034(8) 0.0016(8) 0.0040(9)
C7A 0.0190(11) 0.0137(10) 0.0184(10) 0.0044(8) 0.0025(8) 0.0036(8)
C9A 0.0235(12) 0.0143(10) 0.0237(11) 0.0079(8) 0.0037(9) 0.0062(9)
C10A 0.0300(13) 0.0268(13) 0.0264(12) 0.0062(10) 0.0080(10) 0.0121(11)
C11A 0.0225(12) 0.0246(12) 0.0170(10) 0.0042(8) 0.0080(9) 0.0102(10)
C12A 0.0227(12) 0.0336(14) 0.0219(12) 0.0068(10) 0.0068(9) 0.0112(11)
C13A 0.0276(13) 0.0300(13) 0.0241(12) 0.0065(10) 0.0082(10) 0.0024(11)
C14A 0.0419(16) 0.0281(13) 0.0222(12) 0.0104(10) 0.0137(11) 0.0140(12)
C15A 0.0320(14) 0.0409(15) 0.0228(12) 0.0126(10) 0.0095(10) 0.0210(12)
C16A 0.0193(12) 0.0327(13) 0.0231(12) 0.0066(10) 0.0053(9) 0.0072(10)
C32A 0.0242(12) 0.0288(13) 0.0279(12) 0.0109(10) 0.0033(10) 0.0117(10)
C33A 0.0366(15) 0.0324(14) 0.0285(13) 0.0132(10) 0.0136(11) 0.0231(12)
C34A 0.0440(16) 0.0253(12) 0.0204(12) 0.0089(9) 0.0134(11) 0.0169(12)
C35A 0.0297(13) 0.0248(12) 0.0212(12) 0.0042(9) 0.0043(10) 0.0054(10)
C36A 0.0234(12) 0.0239(12) 0.0235(12) 0.0073(9) 0.0022(9) 0.0096(10)
C8A 0.0247(12) 0.0262(12) 0.0206(11) 0.0092(9) 0.0030(9) 0.0113(10)
N1A 0.0209(10) 0.0165(9) 0.0173(9) 0.0055(7) 0.0037(7) 0.0062(8)
N2A 0.0208(10) 0.0200(9) 0.0205(9) 0.0060(7) 0.0056(7) 0.0084(8)
N3A 0.0202(10) 0.0195(9) 0.0204(9) 0.0086(7) 0.0036(7) 0.0068(8)
O2A 0.0395(11) 0.0235(9) 0.0234(9) 0.0064(7) 0.0070(8) 0.0106(8)
O3A 0.0297(10) 0.0236(9) 0.0226(8) 0.0089(7) -0.0019(7) 0.0056(7)
O1A 0.0232(9) 0.0216(8) 0.0267(9) 0.0116(7) 0.0071(7) 0.0105(7)
MO1 0.02267(11) 0.01729(10) 0.01769(10) 0.00625(7) 0.00152(7) 0.00615(8)
S1A 0.0189(3) 0.0289(3) 0.0265(3) 0.0113(2) -0.0007(2) 0.0034(2)
S2A 0.0241(3) 0.0382(4) 0.0337(3) 0.0175(3) 0.0107(3) 0.0172(3)
C1B 0.0183(11) 0.0166(10) 0.0188(10) 0.0061(8) 0.0051(8) 0.0068(8)
C2B 0.0219(12) 0.0243(12) 0.0183(11) 0.0073(9) 0.0088(9) 0.0076(9)
C3B 0.0214(12) 0.0257(12) 0.0229(11) 0.0046(9) 0.0097(9) 0.0090(10)
C4B 0.0215(12) 0.0208(11) 0.0267(12) 0.0061(9) 0.0044(9) 0.0107(9)
C5B 0.0194(11) 0.0186(11) 0.0204(11) 0.0077(8) 0.0039(8) 0.0069(9)
C6B 0.0176(10) 0.0153(10) 0.0156(10) 0.0046(8) 0.0045(8) 0.0051(8)
C7B 0.0179(10) 0.0129(9) 0.0164(10) 0.0051(7) 0.0035(8) 0.0031(8)
C9B 0.0197(11) 0.0177(10) 0.0164(10) 0.0070(8) 0.0053(8) 0.0038(9)
C10B 0.0233(12) 0.0400(15) 0.0254(12) 0.0176(11) 0.0100(10) 0.0113(11)
C11B 0.0171(11) 0.0316(13) 0.0170(10) 0.0097(9) 0.0051(8) 0.0065(10)
C12B 0.0242(12) 0.0265(12) 0.0257(12) 0.0087(10) 0.0070(10) 0.0051(10)
C13B 0.0243(13) 0.0405(15) 0.0245(12) 0.0076(11) 0.0098(10) 0.0105(11)
C14B 0.0202(12) 0.0506(17) 0.0278(13) 0.0209(12) 0.0081(10) 0.0056(12)
C15B 0.0292(14) 0.0291(13) 0.0301(13) 0.0138(11) 0.0032(11) -0.0007(11)
C16B 0.0280(13) 0.0304(13) 0.0216(12) 0.0063(10) 0.0031(10) 0.0074(11)
C32B 0.0218(12) 0.0233(12) 0.0239(11) 0.0112(9) 0.0069(9) 0.0089(10)
C33B 0.0282(13) 0.0228(12) 0.0232(12) 0.0093(9) 0.0006(10) 0.0034(10)
C34B 0.0394(15) 0.0205(12) 0.0212(12) 0.0064(9) 0.0027(10) 0.0098(11)
C35B 0.0359(15) 0.0294(13) 0.0264(13) 0.0068(10) 0.0060(11) 0.0190(12)
C36B 0.0215(12) 0.0272(12) 0.0237(12) 0.0071(9) 0.0035(9) 0.0109(10)
C8B 0.0241(12) 0.0334(13) 0.0170(11) 0.0123(9) 0.0046(9) 0.0122(10)
N1B 0.0193(9) 0.0157(9) 0.0152(8) 0.0069(7) 0.0066(7) 0.0051(7)
N2B 0.0194(9) 0.0221(9) 0.0160(9) 0.0080(7) 0.0079(7) 0.0066(8)
N3B 0.0227(10) 0.0198(9) 0.0172(9) 0.0082(7) 0.0051(7) 0.0088(8)
O2B 0.0401(11) 0.0237(9) 0.0207(8) 0.0075(7) 0.0088(7) 0.0140(8)
O3B 0.0279(9) 0.0258(9) 0.0188(8) 0.0103(6) 0.0042(7) 0.0116(7)
O1B 0.0223(8) 0.0241(8) 0.0242(8) 0.0139(6) 0.0118(7) 0.0121(7)
MO2 0.02131(10) 0.01921(10) 0.01375(9) 0.00737(7) 0.00524(7) 0.00887(8)
S1B 0.0179(3) 0.0311(3) 0.0189(3) 0.0105(2) 0.0028(2) 0.0057(2)
S2B 0.0187(3) 0.0358(3) 0.0228(3) 0.0143(2) 0.0090(2) 0.0094(3)

loop_
_atom_type_symbol
_atom_type_description
_atom_type_scat_dispersion_real
_atom_type_scat_dispersion_imag
_atom_type_scat_source
C C 0.0033 0.0016 'International Tables Vol C Tables 4.2.6.8 and 6.1.1.4'
H H 0.0000 0.0000 'International Tables Vol C Tables 4.2.6.8 and 6.1.1.4'
N N 0.0061 0.0033 'International Tables Vol C Tables 4.2.6.8 and 6.1.1.4'
O O 0.0106 0.0060 'International Tables Vol C Tables 4.2.6.8 and 6.1.1.4'
Mo Mo -1.6832 0.6857 'International Tables Vol C Tables 4.2.6.8 and 6.1.1.4'
S S 0.1246 0.1234 'International Tables Vol C Tables 4.2.6.8 and 6.1.1.4'

loop_
_geom_angle_atom_site_label_1
_geom_angle_atom_site_label_2
_geom_angle_atom_site_label_3
_geom_angle
O1A C1A C2A 117.4(2)
O1A C1A C6A 122.1(2)
C2A C1A C6A 120.5(2)
C3A C2A C1A 120.4(2)
C3A C2A H2A 119.8
C1A C2A H2A 119.8
C2A C3A C4A 120.0(2)
C2A C3A H3A 120.0
C4A C3A H3A 120.0
C5A C4A C3A 120.1(2)
C5A C4A H4A 120.0
C3A C4A H4A 120.0
C4A C5A C6A 121.2(2)
C4A C5A H5A 119.4
C6A C5A H5A 119.4
C1A C6A C5A 117.7(2)
C1A C6A C7A 122.79(19)
C5A C6A C7A 119.4(2)
N1A C7A C6A 120.1(2)
N1A C7A C8A 121.12(19)
C6A C7A C8A 118.75(19)
N2A C9A S2A 121.00(17)
N2A C9A S1A 127.56(18)
S2A C9A S1A 111.44(13)
C11A C10A S2A 115.24(17)
C11A C10A H10A 108.5
S2A C10A H10A 108.5
C11A C10A H10B 108.5
S2A C10A H10B 108.5
H10A C10A H10B 107.5
C16A C11A C12A 119.1(2)
C16A C11A C10A 119.9(2)
C12A C11A C10A 121.0(2)
C13A C12A C11A 120.4(2)
C13A C12A H12A 119.8
C11A C12A H12A 119.8
C12A C13A C14A 120.2(2)
C12A C13A H13A 119.9
C14A C13A H13A 119.9
C15A C14A C13A 119.7(2)
C15A C14A H14A 120.1
C13A C14A H14A 120.1
C14A C15A C16A 119.9(2)
C14A C15A H15A 120.0
C16A C15A H15A 120.0
C11A C16A C15A 120.7(2)
C11A C16A H16A 119.7
C15A C16A H16A 119.7
N3A C32A C33A 123.1(2)
N3A C32A H32A 118.5
C33A C32A H32A 118.5
C32A C33A C34A 119.0(2)
C32A C33A H33A 120.5
C34A C33A H33A 120.5
C33A C34A C35A 118.7(2)
C33A C34A H34A 120.6
C35A C34A H34A 120.6
C36A C35A C34A 118.7(2)
C36A C35A H35A 120.7
C34A C35A H35A 120.7
N3A C36A C35A 123.2(2)
N3A C36A H36A 118.4
C35A C36A H36A 118.4
C7A C8A H8A 109.5
C7A C8A H8B 109.5
H8A C8A H8B 109.5
C7A C8A H8C 109.5
H8A C8A H8C 109.5
H8B C8A H8C 109.5
C7A N1A N2A 115.08(18)
C7A N1A MO1 123.85(14)
N2A N1A MO1 120.96(13)
C9A N2A N1A 113.08(18)
C36A N3A C32A 117.4(2)
C36A N3A MO1 123.18(15)
C32A N3A MO1 119.17(15)
C1A O1A MO1 122.37(14)
O2A MO1 O3A 105.88(8)
O2A MO1 O1A 96.78(8)
O3A MO1 O1A 106.71(7)
O2A MO1 N1A 92.67(7)
O3A MO1 N1A 159.64(7)
O1A MO1 N1A 78.71(7)
O2A MO1 N3A 170.58(7)
O3A MO1 N3A 83.46(7)
O1A MO1 N3A 79.02(6)
N1A MO1 N3A 78.29(6)
O2A MO1 S1A 98.87(6)
O3A MO1 S1A 93.16(6)
O1A MO1 S1A 150.21(5)
N1A MO1 S1A 75.39(5)
N3A MO1 S1A 81.52(5)
C9A S1A MO1 98.60(8)
C9A S2A C10A 104.22(11)
O1B C1B C2B 117.18(19)
O1B C1B C6B 121.80(18)
C2B C1B C6B 121.00(19)
C3B C2B C1B 120.0(2)
C3B C2B H2B 120.0
C1B C2B H2B 120.0
C2B C3B C4B 120.3(2)
C2B C3B H3B 119.8
C4B C3B H3B 119.8
C5B C4B C3B 119.9(2)
C5B C4B H4B 120.0
C3B C4B H4B 120.0
C4B C5B C6B 121.5(2)
C4B C5B H5B 119.3
C6B C5B H5B 119.3
C1B C6B C5B 117.25(19)
C1B C6B C7B 123.44(19)
C5B C6B C7B 119.30(19)
N1B C7B C6B 120.70(19)
N1B C7B C8B 121.02(19)
C6B C7B C8B 118.25(19)
N2B C9B S1B 128.55(17)
N2B C9B S2B 118.86(16)
S1B C9B S2B 112.56(12)
C11B C10B S2B 109.02(17)
C11B C10B H10C 109.9
S2B C10B H10C 109.9
C11B C10B H10D 109.9
S2B C10B H10D 109.9
H10C C10B H10D 108.3
C16B C11B C12B 118.9(2)
C16B C11B C10B 120.9(2)
C12B C11B C10B 120.2(2)
C13B C12B C11B 120.7(2)
C13B C12B H12B 119.7
C11B C12B H12B 119.7
C12B C13B C14B 120.2(2)
C12B C13B H13B 119.9
C14B C13B H13B 119.9
C13B C14B C15B 119.7(2)
C13B C14B H14B 120.2
C15B C14B H14B 120.2
C14B C15B C16B 120.0(2)
C14B C15B H15B 120.0
C16B C15B H15B 120.0
C11B C16B C15B 120.5(2)
C11B C16B H16B 119.7
C15B C16B H16B 119.7
N3B C32B C33B 123.6(2)
N3B C32B H32B 118.2
C33B C32B H32B 118.2
C32B C33B C34B 119.0(2)
C32B C33B H33B 120.5
C34B C33B H33B 120.5
C35B C34B C33B 118.4(2)
C35B C34B H34B 120.8
C33B C34B H34B 120.8
C34B C35B C36B 119.3(2)
C34B C35B H35B 120.4
C36B C35B H35B 120.4
N3B C36B C35B 123.2(2)
N3B C36B H36B 118.4
C35B C36B H36B 118.4
C7B C8B H8D 109.5
C7B C8B H8E 109.5
H8D C8B H8E 109.5
C7B C8B H8F 109.5
H8D C8B H8F 109.5
H8E C8B H8F 109.5
C7B N1B N2B 113.64(17)
C7B N1B MO2 125.82(14)
N2B N1B MO2 120.53(13)
C9B N2B N1B 114.10(17)
C32B N3B C36B 116.5(2)
C32B N3B MO2 120.94(14)
C36B N3B MO2 122.44(16)
C1B O1B MO2 126.10(14)
O2B MO2 O3B 106.35(8)
O2B MO2 O1B 97.13(8)
O3B MO2 O1B 105.20(7)
O2B MO2 N1B 91.63(7)
O3B MO2 N1B 159.99(7)
O1B MO2 N1B 80.58(6)
O2B MO2 S1B 96.71(6)
O3B MO2 S1B 91.92(6)
O1B MO2 S1B 153.90(5)
N1B MO2 S1B 77.01(5)
O2B MO2 N3B 167.51(7)
O3B MO2 N3B 86.13(7)
O1B MO2 N3B 78.60(6)
N1B MO2 N3B 76.13(6)
S1B MO2 N3B 83.17(5)
C9B S1B MO2 98.49(8)
C9B S2B C10B 100.18(11)

loop_
_geom_bond_atom_site_label_1
_geom_bond_atom_site_label_2
_geom_bond_distance
C1A O1A 1.364(3)
C1A C2A 1.391(3)
C1A C6A 1.407(3)
C2A C3A 1.387(3)
C2A H2A 0.9300
C3A C4A 1.387(4)
C3A H3A 0.9300
C4A C5A 1.379(3)
C4A H4A 0.9300
C5A C6A 1.413(3)
C5A H5A 0.9300
C6A C7A 1.471(3)
C7A N1A 1.307(3)
C7A C8A 1.502(3)
C9A N2A 1.290(3)
C9A S2A 1.745(2)
C9A S1A 1.751(2)
C10A C11A 1.511(3)
C10A S2A 1.813(3)
C10A H10A 0.9700
C10A H10B 0.9700
C11A C16A 1.387(3)
C11A C12A 1.388(3)
C12A C13A 1.383(3)
C12A H12A 0.9300
C13A C14A 1.393(4)
C13A H13A 0.9300
C14A C15A 1.378(4)
C14A H14A 0.9300
C15A C16A 1.390(3)
C15A H15A 0.9300
C16A H16A 0.9300
C32A N3A 1.345(3)
C32A C33A 1.379(3)
C32A H32A 0.9300
C33A C34A 1.380(4)
C33A H33A 0.9300
C34A C35A 1.385(3)
C34A H34A 0.9300
C35A C36A 1.384(3)
C35A H35A 0.9300
C36A N3A 1.337(3)
C36A H36A 0.9300
C8A H8A 0.9600
C8A H8B 0.9600
C8A H8C 0.9600
N1A N2A 1.402(2)
N1A MO1 2.2999(18)
N3A MO1 2.4211(18)
O2A MO1 1.6965(16)
O3A MO1 1.7070(16)
O1A MO1 1.9478(16)
MO1 S1A 2.4534(7)
C1B O1B 1.358(2)
C1B C2B 1.394(3)
C1B C6B 1.411(3)
C2B C3B 1.383(3)
C2B H2B 0.9300
C3B C4B 1.387(3)
C3B H3B 0.9300
C4B C5B 1.385(3)
C4B H4B 0.9300
C5B C6B 1.411(3)
C5B H5B 0.9300
C6B C7B 1.469(3)
C7B N1B 1.313(3)
C7B C8B 1.503(3)
C9B N2B 1.292(3)
C9B S1B 1.744(2)
C9B S2B 1.748(2)
C10B C11B 1.507(3)
C10B S2B 1.818(2)
C10B H10C 0.9700
C10B H10D 0.9700
C11B C16B 1.383(3)
C11B C12B 1.391(3)
C12B C13B 1.379(3)
C12B H12B 0.9300
C13B C14B 1.382(4)
C13B H13B 0.9300
C14B C15B 1.384(4)
C14B H14B 0.9300
C15B C16B 1.389(3)
C15B H15B 0.9300
C16B H16B 0.9300
C32B N3B 1.343(3)
C32B C33B 1.376(3)
C32B H32B 0.9300
C33B C34B 1.387(3)
C33B H33B 0.9300
C34B C35B 1.368(4)
C34B H34B 0.9300
C35B C36B 1.385(3)
C35B H35B 0.9300
C36B N3B 1.346(3)
C36B H36B 0.9300
C8B H8D 0.9600
C8B H8E 0.9600
C8B H8F 0.9600
N1B N2B 1.401(2)
N1B MO2 2.2919(18)
N3B MO2 2.4818(18)
O2B MO2 1.6970(16)
O3B MO2 1.7098(15)
O1B MO2 1.9334(16)
MO2 S1B 2.4451(6)
